data_2223076
loop_
_publ_author_name
'Yang, Jun'
'Yuan, Ji-Wen'
'Zha, Ru-Hua'
'Zeng, Qing-Fu'

_publ_section_title Bis{2-[3-(dimethylamino)propyliminomethyl]-4,6-dihydroselenophenolato}zinc(II)
_journal_coeditor_code HB5046
_journal_issue 9
_journal_name_full 'Acta Crystallographica Section E'
_journal_page_first m1090
_journal_paper_doi 10.1107/S1600536809032061
_journal_volume 65
_journal_year 2009
_chemical_formula_iupac '[Zn (C12 H17 N2 O Se2)2]'
_chemical_formula_moiety 'C24 H34 N4 O2 Se4 Zn'
_chemical_formula_sum 'C24 H34 N4 O2 Se4 Zn'
_chemical_formula_weight 791.76
_chemical_name_systematic Bis{2-[3-(dimethylamino)propyliminomethyl]-4,6-dihydroselenophenolato}zinc(II)
_space_group_IT_number 61
_symmetry_cell_setting orthorhombic
_symmetry_space_group_name_Hall '-P 2ac 2ab'
_symmetry_space_group_name_H-M 'P b c a'
_atom_sites_solution_hydrogens geom
_atom_sites_solution_primary direct
_atom_sites_solution_secondary difmap
_audit_creation_method SHELXL-97
_cell_angle_alpha 90.00
_cell_angle_beta 90.00
_cell_angle_gamma 90.00
_cell_formula_units_Z 8
_cell_length_a 15.8066(16)
_cell_length_b 16.875(3)
_cell_length_c 21.297(3)
_cell_measurement_reflns_used 25
_cell_measurement_temperature 296(2)
_cell_measurement_theta_max 12
_cell_measurement_theta_min 9
_cell_volume 5680.7(14)
_computing_cell_refinement 'CAD-4 Software (Enraf--Nonius, 1989)'
_computing_data_collection 'CAD-4 Software (Enraf--Nonius, 1989)'
_computing_data_reduction 'XCAD4 (Harms & Wocadlo, 1995)'
_computing_molecular_graphics 'SHELXTL (Sheldrick, 2008)'
_computing_publication_material 'SHELXTL (Sheldrick, 2008)'
_computing_structure_refinement 'SHELXL97 (Sheldrick, 2008)'
_computing_structure_solution 'SHELXS97 (Sheldrick, 2008)'
_diffrn_ambient_temperature 296(2)
_diffrn_measured_fraction_theta_full 0.999
_diffrn_measured_fraction_theta_max 0.999
_diffrn_measurement_device_type 'Enraf--Nonius CAD-4'
_diffrn_measurement_method \w/2\q
_diffrn_radiation_monochromator graphite
_diffrn_radiation_source 'fine-focus sealed tube'
_diffrn_radiation_type MoK\a
_diffrn_radiation_wavelength 0.71073
_diffrn_reflns_av_R_equivalents 0.0640
_diffrn_reflns_av_sigmaI/netI 0.0460
_diffrn_reflns_limit_h_max 18
_diffrn_reflns_limit_h_min -17
_diffrn_reflns_limit_k_max 20
_diffrn_reflns_limit_k_min -19
_diffrn_reflns_limit_l_max 25
_diffrn_reflns_limit_l_min -23
_diffrn_reflns_number 28494
_diffrn_reflns_theta_full 25.00
_diffrn_reflns_theta_max 25.00
_diffrn_reflns_theta_min 1.91
_diffrn_standards_decay_% 1
_diffrn_standards_interval_count 200
_diffrn_standards_interval_time 120
_diffrn_standards_number 3
_exptl_absorpt_coefficient_mu 6.019
_exptl_absorpt_correction_T_max 0.326
_exptl_absorpt_correction_T_min 0.227
_exptl_absorpt_correction_type psi-scan
_exptl_absorpt_process_details '(North <i>et al.</i>,  1968)'
_exptl_crystal_colour colourless
_exptl_crystal_density_diffrn 1.852
_exptl_crystal_density_method 'not measured'
_exptl_crystal_description block
_exptl_crystal_F_000 3104
_exptl_crystal_size_max 0.35
_exptl_crystal_size_mid 0.28
_exptl_crystal_size_min 0.24
_refine_diff_density_max 0.663
_refine_diff_density_min -1.408
_refine_ls_extinction_method none
_refine_ls_goodness_of_fit_ref 1.026
_refine_ls_hydrogen_treatment constr
_refine_ls_matrix_type full
_refine_ls_number_parameters 324
_refine_ls_number_reflns 5005
_refine_ls_number_restraints 0
_refine_ls_restrained_S_all 1.026
_refine_ls_R_factor_all 0.0733
_refine_ls_R_factor_gt 0.0411
_refine_ls_shift/su_max 0.001
_refine_ls_shift/su_mean 0.000
_refine_ls_structure_factor_coef Fsqd
_refine_ls_weighting_details 'calc w=1/[\s^2^(Fo^2^)+(0.0534P)^2^+15.0374P] where P=(Fo^2^+2Fc^2^)/3'
_refine_ls_weighting_scheme calc
_refine_ls_wR_factor_gt 0.1022
_refine_ls_wR_factor_ref 0.1167
_reflns_number_gt 3434
_reflns_number_total 5005
_reflns_threshold_expression I>2\s(I)
_cod_data_source_file hb5046.cif
_cod_data_source_block I
_cod_original_cell_volume 5680.4(13)
_cod_database_code 2223076
_cod_database_fobs_code 2223076

loop_
_symmetry_equiv_pos_as_xyz
'x, y, z'
'-x+1/2, -y, z+1/2'
'-x, y+1/2, -z+1/2'
'x+1/2, -y+1/2, -z'
'-x, -y, -z'
'x-1/2, y, -z-1/2'
'x, -y-1/2, z-1/2'
'-x-1/2, y-1/2, z'

loop_
_atom_site_type_symbol
_atom_site_label
_atom_site_fract_x
_atom_site_fract_y
_atom_site_fract_z
_atom_site_U_iso_or_equiv
_atom_site_adp_type
_atom_site_calc_flag
_atom_site_refinement_flags
_atom_site_occupancy
_atom_site_disorder_assembly
_atom_site_disorder_group
C C2 0.3561(4) 0.3166(3) 0.8608(3) 0.0317(14) Uani d . 1 . .
H H2 0.3380 0.3435 0.8964 0.038 Uiso calc R 1 . .
C C6 0.4433(4) 0.1993(4) 0.6968(3) 0.0337(14) Uani d . 1 . .
H H6 0.4983 0.2131 0.6856 0.040 Uiso calc R 1 . .
C C7 0.2377(4) -0.0020(3) 0.5639(2) 0.0259(13) Uani d . 1 . .
C C8 0.1506(4) -0.0082(3) 0.5798(3) 0.0308(14) Uani d . 1 . .
C C9 0.2599(4) -0.0376(3) 0.5056(3) 0.0305(14) Uani d . 1 . .
C C11 0.4385(4) 0.3222(3) 0.8414(3) 0.0339(14) Uani d . 1 . .
C C12 0.3006(4) 0.2705(3) 0.8270(3) 0.0303(14) Uani d . 1 . .
C C14 0.4154(5) 0.1968(4) 0.5531(3) 0.0493(19) Uani d . 1 . .
H H14A 0.4286 0.2492 0.5690 0.059 Uiso calc R 1 . .
H H14B 0.4471 0.1897 0.5146 0.059 Uiso calc R 1 . .
C C15 0.4655(4) 0.2818(3) 0.7888(3) 0.0345(14) Uani d . 1 . .
H H15 0.5217 0.2854 0.7762 0.041 Uiso calc R 1 . .
C C16 0.1130(4) 0.0867(4) 0.7353(3) 0.0429(17) Uani d . 1 . .
H H16A 0.0521 0.0834 0.7302 0.052 Uiso calc R 1 . .
H H16B 0.1269 0.1396 0.7498 0.052 Uiso calc R 1 . .
C C17 0.4470(4) 0.1364(4) 0.6005(3) 0.0409(16) Uani d . 1 . .
H H17A 0.4344 0.0832 0.5860 0.049 Uiso calc R 1 . .
H H17B 0.5078 0.1412 0.6053 0.049 Uiso calc R 1 . .
C C19 0.1420(5) 0.0261(4) 0.7831(3) 0.0517(19) Uani d . 1 . .
H H19A 0.1094 0.0338 0.8212 0.062 Uiso calc R 1 . .
H H19B 0.1284 -0.0262 0.7672 0.062 Uiso calc R 1 . .
C C20 0.0937(4) -0.0493(3) 0.5409(3) 0.0336(14) Uani d . 1 . .
H H20 0.0371 -0.0534 0.5523 0.040 Uiso calc R 1 . .
C C21 0.4089(4) 0.2357(3) 0.7544(3) 0.0305(13) Uani d . 1 . .
C C22 0.1210(4) -0.0829(4) 0.4868(3) 0.0374(15) Uani d . 1 . .
C C23 0.2340(5) 0.0274(4) 0.8000(3) 0.0460(17) Uani d . 1 . .
H H23A 0.2468 0.0784 0.8188 0.055 Uiso calc R 1 . .
H H23B 0.2440 -0.0128 0.8317 0.055 Uiso calc R 1 . .
C C24 0.3801(5) 0.0185(4) 0.7721(3) 0.0508(18) Uani d . 1 . .
H H24A 0.3868 -0.0196 0.8052 0.076 Uiso calc R 1 . .
H H24B 0.3902 0.0707 0.7882 0.076 Uiso calc R 1 . .
H H24C 0.4199 0.0073 0.7392 0.076 Uiso calc R 1 . .
C C25 0.3231(4) 0.2284(3) 0.7711(3) 0.0283(13) Uani d . 1 . .
C C26 0.2039(4) -0.0770(4) 0.4687(3) 0.0364(15) Uani d . 1 . .
H H26 0.2218 -0.0998 0.4312 0.044 Uiso calc R 1 . .
C C27 0.2824(4) -0.0665(3) 0.7214(3) 0.0411(16) Uani d . 1 . .
H H27A 0.2894 -0.1048 0.7543 0.062 Uiso calc R 1 . .
H H27B 0.3235 -0.0759 0.6891 0.062 Uiso calc R 1 . .
H H27C 0.2266 -0.0711 0.7040 0.062 Uiso calc R 1 . .
C C28 0.1761(5) 0.2009(4) 0.5649(3) 0.0516(19) Uani d . 1 . .
H H28A 0.1671 0.2424 0.5348 0.077 Uiso calc R 1 . .
H H28B 0.1363 0.2062 0.5986 0.077 Uiso calc R 1 . .
H H28C 0.1685 0.1504 0.5448 0.077 Uiso calc R 1 . .
C C29 0.2727(5) 0.2868(4) 0.6164(3) 0.0471(18) Uani d . 1 . .
H H29A 0.2673 0.3253 0.5835 0.071 Uiso calc R 1 . .
H H29B 0.3275 0.2915 0.6356 0.071 Uiso calc R 1 . .
H H29C 0.2297 0.2957 0.6475 0.071 Uiso calc R 1 . .
C C30 0.3234(5) 0.1949(4) 0.5373(3) 0.0463(18) Uani d . 1 . .
H H30A 0.3126 0.2356 0.5062 0.056 Uiso calc R 1 . .
H H30B 0.3112 0.1442 0.5178 0.056 Uiso calc R 1 . .
C C31 0.1173(4) 0.0247(3) 0.6373(3) 0.0333(14) Uani d . 1 . .
H H31 0.0624 0.0100 0.6480 0.040 Uiso calc R 1 . .
N N1 0.1546(3) 0.0715(3) 0.6751(2) 0.0295(11) Uani d . 1 . .
N N2 0.4049(3) 0.1510(3) 0.6611(2) 0.0309(11) Uani d . 1 . .
N N3 0.2629(3) 0.2064(3) 0.5899(2) 0.0353(12) Uani d . 1 . .
N N4 0.2942(3) 0.0139(3) 0.7472(2) 0.0341(12) Uani d . 1 . .
O O1 0.2677(3) 0.1893(2) 0.74031(17) 0.0326(9) Uani d . 1 . .
O O3 0.2936(2) 0.0318(2) 0.59826(17) 0.0292(9) Uani d . 1 . .
Se Se1 0.18790(4) 0.26148(5) 0.85594(3) 0.0481(2) Uani d . 1 . .
H H1A 0.1555 0.2789 0.8292 0.072 Uiso calc R 1 . .
Se Se2 0.51657(5) 0.38473(4) 0.88781(3) 0.0482(2) Uani d . 1 . .
H H2A 0.4928 0.4248 0.9006 0.072 Uiso calc R 1 . .
Se Se3 0.37374(5) -0.02917(5) 0.47921(3) 0.0479(2) Uani d . 1 . .
H H3A 0.3906 -0.0727 0.4675 0.072 Uiso calc R 1 . .
Se Se4 0.04414(5) -0.14005(4) 0.43431(3) 0.0517(2) Uani d . 1 . .
H H4A 0.0342 -0.1141 0.4026 0.078 Uiso calc R 1 . .
Zn Zn1 0.27994(5) 0.11131(4) 0.66822(3) 0.0408(2) Uani d . 1 . .

loop_
_atom_site_aniso_label
_atom_site_aniso_U_11
_atom_site_aniso_U_22
_atom_site_aniso_U_33
_atom_site_aniso_U_12
_atom_site_aniso_U_13
_atom_site_aniso_U_23
C2 0.038(4) 0.032(3) 0.025(3) 0.000(3) 0.001(3) -0.003(3)
C6 0.029(4) 0.038(4) 0.035(3) -0.002(3) 0.001(3) -0.002(3)
C7 0.031(4) 0.021(3) 0.026(3) 0.004(3) -0.001(3) 0.005(2)
C8 0.034(4) 0.027(3) 0.031(3) 0.002(3) -0.002(3) 0.000(3)
C9 0.037(4) 0.025(3) 0.029(3) 0.007(3) 0.001(3) 0.004(2)
C11 0.038(4) 0.029(3) 0.035(3) -0.006(3) -0.002(3) -0.001(3)
C12 0.032(3) 0.029(3) 0.030(3) 0.003(3) 0.003(3) 0.001(3)
C14 0.061(5) 0.048(4) 0.038(4) -0.007(4) 0.019(4) -0.001(3)
C15 0.026(3) 0.038(3) 0.040(3) -0.002(3) 0.001(3) -0.002(3)
C16 0.027(4) 0.061(4) 0.041(4) -0.007(3) 0.009(3) -0.023(3)
C17 0.031(4) 0.051(4) 0.040(4) 0.001(3) 0.012(3) -0.017(3)
C19 0.062(5) 0.060(5) 0.033(4) -0.013(4) 0.015(3) -0.004(3)
C20 0.029(4) 0.032(3) 0.040(3) -0.003(3) -0.003(3) -0.004(3)
C21 0.026(3) 0.033(3) 0.033(3) -0.002(3) -0.001(3) -0.005(3)
C22 0.043(4) 0.031(3) 0.038(4) 0.001(3) -0.009(3) 0.000(3)
C23 0.061(5) 0.047(4) 0.030(3) -0.006(4) 0.002(3) 0.006(3)
C24 0.052(5) 0.050(4) 0.050(4) -0.004(4) -0.007(4) 0.010(3)
C25 0.030(3) 0.025(3) 0.030(3) -0.002(3) -0.001(3) 0.001(3)
C26 0.052(4) 0.032(3) 0.025(3) 0.008(3) -0.001(3) -0.004(3)
C27 0.052(4) 0.027(3) 0.044(4) -0.003(3) 0.002(3) 0.006(3)
C28 0.064(5) 0.038(4) 0.053(4) 0.008(4) -0.005(4) 0.005(3)
C29 0.069(5) 0.033(4) 0.039(4) 0.006(3) 0.005(4) 0.002(3)
C30 0.064(5) 0.041(4) 0.034(4) -0.001(4) 0.008(3) 0.001(3)
C31 0.026(3) 0.034(3) 0.041(3) 0.000(3) 0.001(3) 0.001(3)
N1 0.021(3) 0.035(3) 0.033(3) -0.002(2) 0.003(2) -0.005(2)
N2 0.023(3) 0.037(3) 0.032(3) -0.003(2) 0.007(2) -0.004(2)
N3 0.040(3) 0.029(3) 0.037(3) 0.000(2) -0.001(2) -0.001(2)
N4 0.038(3) 0.031(3) 0.033(3) -0.005(2) -0.001(2) -0.001(2)
O1 0.030(2) 0.035(2) 0.033(2) -0.0030(19) 0.0047(19) -0.0088(19)
O3 0.026(2) 0.032(2) 0.029(2) -0.0031(18) -0.0007(17) -0.0074(18)
Se1 0.0359(4) 0.0637(5) 0.0448(4) -0.0061(4) 0.0120(3) -0.0130(4)
Se2 0.0418(4) 0.0535(5) 0.0492(4) -0.0096(3) -0.0053(3) -0.0182(3)
Se3 0.0401(4) 0.0656(5) 0.0379(4) 0.0013(4) 0.0104(3) -0.0119(3)
Se4 0.0552(5) 0.0488(4) 0.0511(4) 0.0001(4) -0.0231(4) -0.0151(3)
Zn1 0.0388(5) 0.0432(5) 0.0404(4) -0.0027(4) 0.0028(4) -0.0059(3)

loop_
_atom_type_symbol
_atom_type_description
_atom_type_scat_dispersion_real
_atom_type_scat_dispersion_imag
_atom_type_scat_source
C C 0.0033 0.0016 'International Tables Vol C Tables 4.2.6.8 and 6.1.1.4'
H H 0.0000 0.0000 'International Tables Vol C Tables 4.2.6.8 and 6.1.1.4'
N N 0.0061 0.0033 'International Tables Vol C Tables 4.2.6.8 and 6.1.1.4'
O O 0.0106 0.0060 'International Tables Vol C Tables 4.2.6.8 and 6.1.1.4'
Zn Zn 0.2839 1.4301 'International Tables Vol C Tables 4.2.6.8 and 6.1.1.4'
Se Se -0.0929 2.2259 'International Tables Vol C Tables 4.2.6.8 and 6.1.1.4'

loop_
_geom_angle_atom_site_label_1
_geom_angle_atom_site_label_2
_geom_angle_atom_site_label_3
_geom_angle_site_symmetry_1
_geom_angle_site_symmetry_3
_geom_angle
_geom_angle_publ_flag
C11 C2 C12 . . 119.1(5) ?
C11 C2 H2 . . 120.4 ?
C12 C2 H2 . . 120.4 ?
N2 C6 C21 . . 126.1(6) ?
N2 C6 H6 . . 117.0 ?
C21 C6 H6 . . 117.0 ?
O3 C7 C8 . . 124.4(5) ?
O3 C7 C9 . . 121.1(5) ?
C8 C7 C9 . . 114.5(5) ?
C20 C8 C7 . . 121.1(5) ?
C20 C8 C31 . . 117.1(6) ?
C7 C8 C31 . . 121.8(5) ?
C26 C9 C7 . . 123.5(6) ?
C26 C9 Se3 . . 119.0(5) ?
C7 C9 Se3 . . 117.6(4) ?
C2 C11 C15 . . 120.3(6) ?
C2 C11 Se2 . . 119.9(4) ?
C15 C11 Se2 . . 119.8(5) ?
C2 C12 C25 . . 123.9(6) ?
C2 C12 Se1 . . 118.4(4) ?
C25 C12 Se1 . . 117.7(4) ?
C30 C14 C17 . . 117.2(6) ?
C30 C14 H14A . . 108.0 ?
C17 C14 H14A . . 108.0 ?
C30 C14 H14B . . 108.0 ?
C17 C14 H14B . . 108.0 ?
H14A C14 H14B . . 107.3 ?
C11 C15 C21 . . 120.4(6) ?
C11 C15 H15 . . 119.8 ?
C21 C15 H15 . . 119.8 ?
N1 C16 C19 . . 109.6(5) ?
N1 C16 H16A . . 109.8 ?
C19 C16 H16A . . 109.8 ?
N1 C16 H16B . . 109.8 ?
C19 C16 H16B . . 109.8 ?
H16A C16 H16B . . 108.2 ?
N2 C17 C14 . . 108.7(5) ?
N2 C17 H17A . . 110.0 ?
C14 C17 H17A . . 110.0 ?
N2 C17 H17B . . 110.0 ?
C14 C17 H17B . . 110.0 ?
H17A C17 H17B . . 108.3 ?
C23 C19 C16 . . 116.4(6) ?
C23 C19 H19A . . 108.2 ?
C16 C19 H19A . . 108.2 ?
C23 C19 H19B . . 108.2 ?
C16 C19 H19B . . 108.2 ?
H19A C19 H19B . . 107.3 ?
C22 C20 C8 . . 120.2(6) ?
C22 C20 H20 . . 119.9 ?
C8 C20 H20 . . 119.9 ?
C15 C21 C25 . . 122.3(5) ?
C15 C21 C6 . . 115.7(5) ?
C25 C21 C6 . . 121.9(5) ?
C20 C22 C26 . . 120.9(6) ?
C20 C22 Se4 . . 120.4(5) ?
C26 C22 Se4 . . 118.7(5) ?
N4 C23 C19 . . 115.8(5) ?
N4 C23 H23A . . 108.3 ?
C19 C23 H23A . . 108.3 ?
N4 C23 H23B . . 108.3 ?
C19 C23 H23B . . 108.3 ?
H23A C23 H23B . . 107.4 ?
N4 C24 H24A . . 109.5 ?
N4 C24 H24B . . 109.5 ?
H24A C24 H24B . . 109.5 ?
N4 C24 H24C . . 109.5 ?
H24A C24 H24C . . 109.5 ?
H24B C24 H24C . . 109.5 ?
O1 C25 C21 . . 125.2(5) ?
O1 C25 C12 . . 120.9(5) ?
C21 C25 C12 . . 113.9(5) ?
C9 C26 C22 . . 119.7(6) ?
C9 C26 H26 . . 120.1 ?
C22 C26 H26 . . 120.1 ?
N4 C27 H27A . . 109.5 ?
N4 C27 H27B . . 109.5 ?
H27A C27 H27B . . 109.5 ?
N4 C27 H27C . . 109.5 ?
H27A C27 H27C . . 109.5 ?
H27B C27 H27C . . 109.5 ?
N3 C28 H28A . . 109.5 ?
N3 C28 H28B . . 109.5 ?
H28A C28 H28B . . 109.5 ?
N3 C28 H28C . . 109.5 ?
H28A C28 H28C . . 109.5 ?
H28B C28 H28C . . 109.5 ?
N3 C29 H29A . . 109.5 ?
N3 C29 H29B . . 109.5 ?
H29A C29 H29B . . 109.5 ?
N3 C29 H29C . . 109.5 ?
H29A C29 H29C . . 109.5 ?
H29B C29 H29C . . 109.5 ?
N3 C30 C14 . . 117.0(5) ?
N3 C30 H30A . . 108.0 ?
C14 C30 H30A . . 108.0 ?
N3 C30 H30B . . 108.0 ?
C14 C30 H30B . . 108.0 ?
H30A C30 H30B . . 107.3 ?
N1 C31 C8 . . 127.2(6) ?
N1 C31 H31 . . 116.4 ?
C8 C31 H31 . . 116.4 ?
C31 N1 C16 . . 116.9(5) ?
C31 N1 Zn1 . . 126.4(4) ?
C16 N1 Zn1 . . 115.5(4) ?
C6 N2 C17 . . 114.6(5) ?
C6 N2 Zn1 . . 127.8(4) ?
C17 N2 Zn1 . . 115.9(4) ?
C28 N3 C29 . . 107.1(5) ?
C28 N3 C30 . . 108.5(5) ?
C29 N3 C30 . . 109.9(5) ?
C28 N3 Zn1 . . 108.9(4) ?
C29 N3 Zn1 . . 110.3(4) ?
C30 N3 Zn1 . . 112.0(4) ?
C24 N4 C27 . . 107.5(5) ?
C24 N4 C23 . . 108.1(5) ?
C27 N4 C23 . . 109.9(5) ?
C24 N4 Zn1 . . 108.1(4) ?
C27 N4 Zn1 . . 111.3(4) ?
C23 N4 Zn1 . . 111.7(4) ?
C25 O1 Zn1 . . 131.0(4) ?
C7 O3 Zn1 . . 130.1(4) ?
C12 Se1 H1A . . 109.5 ?
C11 Se2 H2A . . 109.5 ?
C9 Se3 H3A . . 109.5 ?
C22 Se4 H4A . . 109.5 ?
O3 Zn1 O1 . . 178.46(16) ?
O3 Zn1 N2 . . 93.35(17) ?
O1 Zn1 N2 . . 86.43(17) ?
O3 Zn1 N1 . . 86.55(17) ?
O1 Zn1 N1 . . 93.68(17) ?
N2 Zn1 N1 . . 179.8(2) ?
O3 Zn1 N3 . . 86.68(16) ?
O1 Zn1 N3 . . 94.79(16) ?
N2 Zn1 N3 . . 80.60(19) ?
N1 Zn1 N3 . . 99.28(19) ?
O3 Zn1 N4 . . 93.03(16) ?
O1 Zn1 N4 . . 85.51(16) ?
N2 Zn1 N4 . . 100.64(18) ?
N1 Zn1 N4 . . 79.48(18) ?
N3 Zn1 N4 . . 178.74(18) ?

loop_
_geom_bond_atom_site_label_1
_geom_bond_atom_site_label_2
_geom_bond_site_symmetry_2
_geom_bond_distance
_geom_bond_publ_flag
C2 C11 . 1.370(8) ?
C2 C12 . 1.376(8) ?
C2 H2 . 0.9300 ?
C6 N2 . 1.269(7) ?
C6 C21 . 1.475(8) ?
C6 H6 . 0.9300 ?
C7 O3 . 1.280(7) ?
C7 C8 . 1.421(8) ?
C7 C9 . 1.423(8) ?
C8 C20 . 1.406(8) ?
C8 C31 . 1.446(8) ?
C9 C26 . 1.359(8) ?
C9 Se3 . 1.890(6) ?
C11 C15 . 1.378(8) ?
C11 Se2 . 1.901(6) ?
C12 C25 . 1.432(8) ?
C12 Se1 . 1.892(6) ?
C14 C30 . 1.492(10) ?
C14 C17 . 1.518(9) ?
C14 H14A . 0.9700 ?
C14 H14B . 0.9700 ?
C15 C21 . 1.394(8) ?
C15 H15 . 0.9300 ?
C16 N1 . 1.463(7) ?
C16 C19 . 1.514(9) ?
C16 H16A . 0.9700 ?
C16 H16B . 0.9700 ?
C17 N2 . 1.472(7) ?
C17 H17A . 0.9700 ?
C17 H17B . 0.9700 ?
C19 C23 . 1.499(10) ?
C19 H19A . 0.9700 ?
C19 H19B . 0.9700 ?
C20 C22 . 1.354(8) ?
C20 H20 . 0.9300 ?
C21 C25 . 1.407(8) ?
C22 C26 . 1.370(9) ?
C22 Se4 . 1.912(6) ?
C23 N4 . 1.491(8) ?
C23 H23A . 0.9700 ?
C23 H23B . 0.9700 ?
C24 N4 . 1.461(8) ?
C24 H24A . 0.9600 ?
C24 H24B . 0.9600 ?
C24 H24C . 0.9600 ?
C25 O1 . 1.277(6) ?
C26 H26 . 0.9300 ?
C27 N4 . 1.476(7) ?
C27 H27A . 0.9600 ?
C27 H27B . 0.9600 ?
C27 H27C . 0.9600 ?
C28 N3 . 1.474(9) ?
C28 H28A . 0.9600 ?
C28 H28B . 0.9600 ?
C28 H28C . 0.9600 ?
C29 N3 . 1.477(8) ?
C29 H29A . 0.9600 ?
C29 H29B . 0.9600 ?
C29 H29C . 0.9600 ?
C30 N3 . 1.486(8) ?
C30 H30A . 0.9700 ?
C30 H30B . 0.9700 ?
C31 N1 . 1.273(7) ?
C31 H31 . 0.9300 ?
Zn1 N1 . 2.096(5) y
Zn1 N2 . 2.092(5) y
Zn1 N3 . 2.330(5) y
Zn1 N4 . 2.362(5) y
Zn1 O1 . 2.031(4) y
Zn1 O3 . 2.017(4) y
Se1 H1A . 0.8200 ?
Se2 H2A . 0.8200 ?
Se3 H3A . 0.8200 ?
Se4 H4A . 0.8200 ?
